data_7103763
loop_
_publ_author_name
'Stuart Warren'
'Lorenzo Caggiano'
'John Davies'
'David J. Fox'
'David C. Moody'

_publ_section_title
;
Stereoselective substituted pyrrolidine and cyclic
ether synthesis by PhS migration
;
_journal_name_full 'Chemical communications (Cambridge, England)'
_journal_paper_doi 10.1039/b303790h
_journal_year 2003
_chemical_formula_sum 'C17 H23 N O2 S'
_chemical_formula_weight 305.42
_chemical_name_systematic
; 
? 
;
_space_group_IT_number 14
_symmetry_cell_setting monoclinic
_symmetry_space_group_name_Hall '-P 2yn'
_symmetry_space_group_name_H-M 'P 1 21/n 1'
_atom_sites_solution_hydrogens geom
_atom_sites_solution_primary direct
_atom_sites_solution_secondary difmap
_audit_creation_method SHELXL-97
_cell_angle_alpha 90.00
_cell_angle_beta 92.190(2)
_cell_angle_gamma 90.00
_cell_formula_units_Z 4
_cell_length_a 8.5716(4)
_cell_length_b 6.5783(2)
_cell_length_c 28.464(2)
_cell_measurement_reflns_used 9025
_cell_measurement_temperature 180(2)
_cell_measurement_theta_max 27.48
_cell_measurement_theta_min 1.0
_cell_volume 1603.84(15)
_computing_cell_refinement 'HKL Scalepack (Otwinowski & Minor 1997)'
_computing_data_collection 'Collect (Nonius BV, 1997-2000)'
_computing_data_reduction
;
HKL Denzo and Scalepack (Otwinowski & Minor 1997)
;
_computing_structure_refinement 'SHELXL-93 (Sheldrick, 1993)'
_computing_structure_solution teXsan
_diffrn_ambient_temperature 180(2)
_diffrn_detector_area_resol_mean 9
_diffrn_measured_fraction_theta_full 0.991
_diffrn_measured_fraction_theta_max 0.991
_diffrn_measurement_device '95mm CCD camera on \k-goniostat'
_diffrn_measurement_device_type KappaCCD
_diffrn_measurement_method CCD
_diffrn_radiation_monochromator 'horizonally mounted graphite crystal'
_diffrn_radiation_source 'fine-focus sealed tube'
_diffrn_radiation_type MoK\a
_diffrn_radiation_wavelength 0.71069
_diffrn_reflns_av_R_equivalents 0.0441
_diffrn_reflns_av_sigmaI/netI 0.0565
_diffrn_reflns_limit_h_max 11
_diffrn_reflns_limit_h_min -11
_diffrn_reflns_limit_k_max 8
_diffrn_reflns_limit_k_min -8
_diffrn_reflns_limit_l_max 36
_diffrn_reflns_limit_l_min -24
_diffrn_reflns_number 9478
_diffrn_reflns_theta_full 27.48
_diffrn_reflns_theta_max 27.48
_diffrn_reflns_theta_min 3.77
_exptl_absorpt_coefficient_mu 0.206
_exptl_absorpt_correction_T_max 1.000
_exptl_absorpt_correction_T_min 0.979
_exptl_absorpt_correction_type multi-scan
_exptl_absorpt_process_details
;
Sortav Blessing (1995)
multi-scan from symmetry-related measurements (Blessing 1995)
;
_exptl_crystal_colour colourless
_exptl_crystal_density_diffrn 1.265
_exptl_crystal_density_method 'not measured'
_exptl_crystal_F_000 656
_exptl_crystal_size_max 0.23
_exptl_crystal_size_mid 0.18
_exptl_crystal_size_min 0.16
_refine_diff_density_max 0.250
_refine_diff_density_min -0.287
_refine_diff_density_rms 0.052
_refine_ls_extinction_method none
_refine_ls_goodness_of_fit_ref 1.049
_refine_ls_hydrogen_treatment mixed
_refine_ls_matrix_type full
_refine_ls_number_parameters 191
_refine_ls_number_reflns 3642
_refine_ls_number_restraints 0
_refine_ls_restrained_S_all 1.049
_refine_ls_R_factor_all 0.0615
_refine_ls_R_factor_gt 0.0417
_refine_ls_shift/su_max 0.001
_refine_ls_shift/su_mean 0.000
_refine_ls_structure_factor_coef Fsqd
_refine_ls_weighting_details 'calc w=1/[\s^2^(Fo^2^)+(0.0475P)^2^+0.1524P] where P=(Fo^2^+2Fc^2^)/3'
_refine_ls_weighting_scheme calc
_refine_ls_wR_factor_gt 0.0981
_refine_ls_wR_factor_ref 0.1068
_reflns_number_gt 2707
_reflns_number_total 3642
_reflns_threshold_expression >2sigma(I)
_cod_data_source_file b303790h.txt
_cod_data_source_block sw0102
_cod_depositor_comments
;
The following automatic conversions were performed:
'_symmetry_cell_setting' value 'Monoclinic' changed to 'monoclinic'
according to '/home/saulius/struct/CIF-dictionaries/cif_core.dic'
dictionary named 'cif_core.dic' version 2.4.1 from
2010-06-29.

'_exptl_absorpt_correction_type' value 'multiscan' changed to
'multi-scan' according to
'/home/saulius/struct/CIF-dictionaries/cif_core.dic' dictionary named
'cif_core.dic' version 2.4.1 from 2010-06-29.

Automatic conversion script
Id: cif_fix_enum 1527 2010-12-29 10:47:43Z saulius 
;
_cod_original_sg_symbol_H-M P2(1)/n
_cod_database_code 7103763

loop_
_symmetry_equiv_pos_as_xyz
'x, y, z'
'-x+1/2, y+1/2, -z+1/2'
'-x, -y, -z'
'x-1/2, -y-1/2, z-1/2'

loop_
_atom_site_label
_atom_site_type_symbol
_atom_site_fract_x
_atom_site_fract_y
_atom_site_fract_z
_atom_site_U_iso_or_equiv
_atom_site_adp_type
_atom_site_occupancy
_atom_site_symmetry_multiplicity
_atom_site_calc_flag
_atom_site_refinement_flags
_atom_site_disorder_assembly
_atom_site_disorder_group
S1 S 0.45215(5) 0.48241(6) 0.872091(14) 0.03003(13) Uani 1 1 d . . .
O1 O 0.80783(12) 0.07753(14) 0.89445(3) 0.0241(2) Uani 1 1 d . . .
O2 O 0.91863(13) -0.12105(14) 0.94832(4) 0.0294(3) Uani 1 1 d . . .
N1 N 0.92515(15) 0.21766(17) 0.96144(4) 0.0275(3) Uani 1 1 d . . .
H1 H 0.9820 0.1976 0.9874 0.033 Uiso 1 1 calc R . .
C1 C 0.88543(18) 0.0533(2) 0.93647(5) 0.0231(3) Uani 1 1 d . . .
C2 C 0.8841(2) 0.4274(2) 0.95015(5) 0.0291(4) Uani 1 1 d . . .
H2A H 0.9759 0.5158 0.9566 0.035 Uiso 1 1 calc R . .
H2B H 0.7997 0.4727 0.9705 0.035 Uiso 1 1 calc R . .
C3 C 0.83016(18) 0.4495(2) 0.89879(5) 0.0257(3) Uani 1 1 d . . .
H3 H 0.7651 0.5753 0.8958 0.031 Uiso 1 1 calc R . .
C4 C 0.73015(17) 0.26947(19) 0.88183(5) 0.0226(3) Uani 1 1 d . . .
H4 H 0.7295 0.2757 0.8467 0.027 Uiso 1 1 calc R . .
C5 C 0.9705(2) 0.4747(3) 0.86792(6) 0.0375(4) Uani 1 1 d . . .
H5A H 1.0290 0.5966 0.8776 0.056 Uiso 1 1 calc R . .
H5B H 0.9343 0.4884 0.8350 0.056 Uiso 1 1 calc R . .
H5C H 1.0383 0.3552 0.8713 0.056 Uiso 1 1 calc R . .
C6 C 0.55657(18) 0.2523(2) 0.89439(5) 0.0235(3) Uani 1 1 d . . .
C7 C 0.48851(18) 0.0572(2) 0.87182(5) 0.0264(3) Uani 1 1 d . . .
H7A H 0.4906 0.0705 0.8372 0.032 Uiso 1 1 calc R . .
H7B H 0.5565 -0.0587 0.8812 0.032 Uiso 1 1 calc R . .
C8 C 0.3221(2) 0.0094(2) 0.88521(6) 0.0329(4) Uani 1 1 d . . .
H8A H 0.2507 0.1162 0.8727 0.039 Uiso 1 1 calc R . .
H8B H 0.2891 -0.1221 0.8711 0.039 Uiso 1 1 calc R . .
C9 C 0.3124(2) -0.0015(3) 0.93822(6) 0.0396(4) Uani 1 1 d . . .
H9A H 0.3803 -0.1126 0.9506 0.048 Uiso 1 1 calc R . .
H9B H 0.2038 -0.0319 0.9465 0.048 Uiso 1 1 calc R . .
C10 C 0.3636(2) 0.1986(3) 0.96047(6) 0.0375(4) Uani 1 1 d . . .
H10A H 0.3587 0.1880 0.9951 0.045 Uiso 1 1 calc R . .
H10B H 0.2911 0.3077 0.9497 0.045 Uiso 1 1 calc R . .
C11 C 0.52995(19) 0.2541(2) 0.94752(5) 0.0295(4) Uani 1 1 d . . .
H11A H 0.6035 0.1572 0.9631 0.035 Uiso 1 1 calc R . .
H11B H 0.5547 0.3914 0.9600 0.035 Uiso 1 1 calc R . .
C12 C 0.4787(2) 0.4771(2) 0.81036(6) 0.0312(4) Uani 1 1 d . . .
C13 C 0.3792(2) 0.3668(3) 0.78044(6) 0.0457(5) Uani 1 1 d . . .
H13 H 0.2954 0.2921 0.7929 0.055 Uiso 1 1 calc R . .
C14 C 0.4013(3) 0.3648(3) 0.73249(7) 0.0583(6) Uani 1 1 d . . .
H14 H 0.3339 0.2870 0.7123 0.070 Uiso 1 1 calc R . .
C15 C 0.5210(3) 0.4756(3) 0.71406(7) 0.0590(6) Uani 1 1 d . . .
H15 H 0.5366 0.4737 0.6812 0.071 Uiso 1 1 calc R . .
C16 C 0.6181(3) 0.5890(3) 0.74357(7) 0.0549(5) Uani 1 1 d . . .
H16 H 0.6998 0.6667 0.7308 0.066 Uiso 1 1 calc R . .
C17 C 0.5979(2) 0.5911(3) 0.79137(6) 0.0409(4) Uani 1 1 d . . .
H17 H 0.6652 0.6702 0.8114 0.049 Uiso 1 1 calc R . .

loop_
_atom_site_aniso_label
_atom_site_aniso_U_11
_atom_site_aniso_U_22
_atom_site_aniso_U_33
_atom_site_aniso_U_23
_atom_site_aniso_U_13
_atom_site_aniso_U_12
S1 0.0348(2) 0.0244(2) 0.0309(2) 0.00375(15) 0.00204(18) 0.00928(17)
O1 0.0285(6) 0.0182(5) 0.0251(6) -0.0026(4) -0.0035(4) 0.0059(4)
O2 0.0352(7) 0.0160(5) 0.0364(6) 0.0016(4) -0.0059(5) 0.0016(4)
N1 0.0380(8) 0.0173(6) 0.0263(7) 0.0003(5) -0.0093(6) 0.0012(5)
C1 0.0233(8) 0.0210(8) 0.0250(8) 0.0005(6) 0.0008(6) 0.0018(6)
C2 0.0393(10) 0.0159(7) 0.0315(9) -0.0001(6) -0.0067(7) 0.0034(6)
C3 0.0309(9) 0.0187(7) 0.0274(8) 0.0023(6) -0.0022(7) 0.0017(6)
C4 0.0293(9) 0.0185(7) 0.0198(8) 0.0019(5) -0.0005(6) 0.0053(6)
C5 0.0352(10) 0.0374(9) 0.0399(11) 0.0062(7) 0.0009(8) -0.0053(8)
C6 0.0296(9) 0.0209(7) 0.0199(8) 0.0020(5) 0.0005(6) 0.0047(6)
C7 0.0305(9) 0.0212(7) 0.0273(8) 0.0009(6) -0.0009(7) 0.0023(6)
C8 0.0276(9) 0.0287(8) 0.0420(10) 0.0059(7) -0.0037(7) 0.0014(7)
C9 0.0291(10) 0.0436(10) 0.0465(11) 0.0143(8) 0.0076(8) 0.0001(8)
C10 0.0356(10) 0.0454(10) 0.0320(10) 0.0082(7) 0.0095(8) 0.0074(8)
C11 0.0350(10) 0.0309(8) 0.0227(8) 0.0010(6) 0.0020(7) 0.0032(7)
C12 0.0352(9) 0.0274(8) 0.0307(9) 0.0096(6) -0.0023(7) 0.0070(7)
C13 0.0524(12) 0.0470(11) 0.0367(10) 0.0121(8) -0.0109(9) -0.0069(9)
C14 0.0822(17) 0.0576(13) 0.0334(11) 0.0083(9) -0.0193(11) -0.0124(12)
C15 0.0876(18) 0.0610(13) 0.0283(11) 0.0113(9) 0.0021(11) 0.0056(12)
C16 0.0646(14) 0.0611(13) 0.0394(11) 0.0203(10) 0.0074(10) -0.0034(11)
C17 0.0494(12) 0.0367(9) 0.0366(10) 0.0126(8) -0.0009(9) -0.0007(8)

loop_
_atom_type_symbol
_atom_type_description
_atom_type_scat_dispersion_real
_atom_type_scat_dispersion_imag
_atom_type_scat_source
C C 0.0033 0.0016 'International Tables Vol C Tables 4.2.6.8 and 6.1.1.4'
H H 0.0000 0.0000 'International Tables Vol C Tables 4.2.6.8 and 6.1.1.4'
N N 0.0061 0.0033 'International Tables Vol C Tables 4.2.6.8 and 6.1.1.4'
O O 0.0106 0.0060 'International Tables Vol C Tables 4.2.6.8 and 6.1.1.4'
S S 0.1246 0.1234 'International Tables Vol C Tables 4.2.6.8 and 6.1.1.4'

loop_
_geom_angle_atom_site_label_1
_geom_angle_atom_site_label_2
_geom_angle_atom_site_label_3
_geom_angle
_geom_angle_site_symmetry_1
_geom_angle_site_symmetry_3
_geom_angle_publ_flag
C12 S1 C6 104.08(7) . . ?
C1 O1 C4 121.36(10) . . ?
C1 N1 C2 126.64(13) . . ?
C1 N1 H1 116.7 . . ?
C2 N1 H1 116.7 . . ?
O2 C1 N1 124.13(14) . . ?
O2 C1 O1 116.97(12) . . ?
N1 C1 O1 118.87(12) . . ?
N1 C2 C3 111.33(11) . . ?
N1 C2 H2A 109.4 . . ?
C3 C2 H2A 109.4 . . ?
N1 C2 H2B 109.4 . . ?
C3 C2 H2B 109.4 . . ?
H2A C2 H2B 108.0 . . ?
C2 C3 C5 110.25(14) . . ?
C2 C3 C4 112.04(11) . . ?
C5 C3 C4 110.31(13) . . ?
C2 C3 H3 108.0 . . ?
C5 C3 H3 108.0 . . ?
C4 C3 H3 108.0 . . ?
O1 C4 C3 110.23(11) . . ?
O1 C4 C6 108.20(10) . . ?
C3 C4 C6 121.05(12) . . ?
O1 C4 H4 105.4 . . ?
C3 C4 H4 105.4 . . ?
C6 C4 H4 105.4 . . ?
C3 C5 H5A 109.5 . . ?
C3 C5 H5B 109.5 . . ?
H5A C5 H5B 109.5 . . ?
C3 C5 H5C 109.5 . . ?
H5A C5 H5C 109.5 . . ?
H5B C5 H5C 109.5 . . ?
C11 C6 C7 110.39(12) . . ?
C11 C6 C4 113.99(12) . . ?
C7 C6 C4 108.46(11) . . ?
C11 C6 S1 104.00(9) . . ?
C7 C6 S1 111.51(10) . . ?
C4 C6 S1 108.46(9) . . ?
C8 C7 C6 114.29(13) . . ?
C8 C7 H7A 108.7 . . ?
C6 C7 H7A 108.7 . . ?
C8 C7 H7B 108.7 . . ?
C6 C7 H7B 108.7 . . ?
H7A C7 H7B 107.6 . . ?
C9 C8 C7 110.27(13) . . ?
C9 C8 H8A 109.6 . . ?
C7 C8 H8A 109.6 . . ?
C9 C8 H8B 109.6 . . ?
C7 C8 H8B 109.6 . . ?
H8A C8 H8B 108.1 . . ?
C8 C9 C10 110.38(13) . . ?
C8 C9 H9A 109.6 . . ?
C10 C9 H9A 109.6 . . ?
C8 C9 H9B 109.6 . . ?
C10 C9 H9B 109.6 . . ?
H9A C9 H9B 108.1 . . ?
C9 C10 C11 111.32(14) . . ?
C9 C10 H10A 109.4 . . ?
C11 C10 H10A 109.4 . . ?
C9 C10 H10B 109.4 . . ?
C11 C10 H10B 109.4 . . ?
H10A C10 H10B 108.0 . . ?
C10 C11 C6 114.18(13) . . ?
C10 C11 H11A 108.7 . . ?
C6 C11 H11A 108.7 . . ?
C10 C11 H11B 108.7 . . ?
C6 C11 H11B 108.7 . . ?
H11A C11 H11B 107.6 . . ?
C13 C12 C17 119.10(16) . . ?
C13 C12 S1 121.16(13) . . ?
C17 C12 S1 119.70(13) . . ?
C14 C13 C12 120.37(18) . . ?
C14 C13 H13 119.8 . . ?
C12 C13 H13 119.8 . . ?
C15 C14 C13 120.14(19) . . ?
C15 C14 H14 119.9 . . ?
C13 C14 H14 119.9 . . ?
C14 C15 C16 119.66(18) . . ?
C14 C15 H15 120.2 . . ?
C16 C15 H15 120.2 . . ?
C17 C16 C15 120.75(19) . . ?
C17 C16 H16 119.6 . . ?
C15 C16 H16 119.6 . . ?
C16 C17 C12 119.95(18) . . ?
C16 C17 H17 120.0 . . ?
C12 C17 H17 120.0 . . ?

loop_
_geom_bond_atom_site_label_1
_geom_bond_atom_site_label_2
_geom_bond_distance
_geom_bond_site_symmetry_2
_geom_bond_publ_flag
S1 C12 1.7807(17) . ?
S1 C6 1.8577(14) . ?
O1 C1 1.3556(17) . ?
O1 C4 1.4657(16) . ?
O2 C1 1.2261(16) . ?
N1 C1 1.3309(18) . ?
N1 C2 1.4570(18) . ?
N1 H1 0.8800 . ?
C2 C3 1.523(2) . ?
C2 H2A 0.9900 . ?
C2 H2B 0.9900 . ?
C3 C5 1.525(2) . ?
C3 C4 1.529(2) . ?
C3 H3 1.0000 . ?
C4 C6 1.548(2) . ?
C4 H4 1.0000 . ?
C5 H5A 0.9800 . ?
C5 H5B 0.9800 . ?
C5 H5C 0.9800 . ?
C6 C11 1.538(2) . ?
C6 C7 1.540(2) . ?
C7 C8 1.523(2) . ?
C7 H7A 0.9900 . ?
C7 H7B 0.9900 . ?
C8 C9 1.516(2) . ?
C8 H8A 0.9900 . ?
C8 H8B 0.9900 . ?
C9 C10 1.518(2) . ?
C9 H9A 0.9900 . ?
C9 H9B 0.9900 . ?
C10 C11 1.531(2) . ?
C10 H10A 0.9900 . ?
C10 H10B 0.9900 . ?
C11 H11A 0.9900 . ?
C11 H11B 0.9900 . ?
C12 C13 1.387(2) . ?
C12 C17 1.393(2) . ?
C13 C14 1.385(3) . ?
C13 H13 0.9500 . ?
C14 C15 1.378(3) . ?
C14 H14 0.9500 . ?
C15 C16 1.379(3) . ?
C15 H15 0.9500 . ?
C16 C17 1.378(2) . ?
C16 H16 0.9500 . ?
C17 H17 0.9500 . ?

loop_
_geom_torsion_atom_site_label_1
_geom_torsion_atom_site_label_2
_geom_torsion_atom_site_label_3
_geom_torsion_atom_site_label_4
_geom_torsion
_geom_torsion_site_symmetry_1
_geom_torsion_site_symmetry_2
_geom_torsion_site_symmetry_3
_geom_torsion_site_symmetry_4
_geom_torsion_publ_flag
C2 N1 C1 O2 -177.44(15) . . . . ?
C2 N1 C1 O1 4.8(2) . . . . ?
C4 O1 C1 O2 165.21(12) . . . . ?
C4 O1 C1 N1 -16.9(2) . . . . ?
C1 N1 C2 C3 -17.1(2) . . . . ?
N1 C2 C3 C5 -84.41(16) . . . . ?
N1 C2 C3 C4 38.85(18) . . . . ?
C1 O1 C4 C3 39.54(17) . . . . ?
C1 O1 C4 C6 -94.86(14) . . . . ?
C2 C3 C4 O1 -49.46(16) . . . . ?
C5 C3 C4 O1 73.77(15) . . . . ?
C2 C3 C4 C6 78.15(16) . . . . ?
C5 C3 C4 C6 -158.62(13) . . . . ?
O1 C4 C6 C11 71.30(14) . . . . ?
C3 C4 C6 C11 -57.22(16) . . . . ?
O1 C4 C6 C7 -52.12(14) . . . . ?
C3 C4 C6 C7 179.37(12) . . . . ?
O1 C4 C6 S1 -173.38(9) . . . . ?
C3 C4 C6 S1 58.11(15) . . . . ?
C12 S1 C6 C11 -178.59(10) . . . . ?
C12 S1 C6 C7 -59.62(12) . . . . ?
C12 S1 C6 C4 59.74(11) . . . . ?
C11 C6 C7 C8 48.75(17) . . . . ?
C4 C6 C7 C8 174.30(12) . . . . ?
S1 C6 C7 C8 -66.34(15) . . . . ?
C6 C7 C8 C9 -55.53(17) . . . . ?
C7 C8 C9 C10 58.93(17) . . . . ?
C8 C9 C10 C11 -57.85(18) . . . . ?
C9 C10 C11 C6 52.75(18) . . . . ?
C7 C6 C11 C10 -47.03(17) . . . . ?
C4 C6 C11 C10 -169.39(12) . . . . ?
S1 C6 C11 C10 72.70(14) . . . . ?
C6 S1 C12 C13 85.46(15) . . . . ?
C6 S1 C12 C17 -96.78(14) . . . . ?
C17 C12 C13 C14 2.1(3) . . . . ?
S1 C12 C13 C14 179.84(15) . . . . ?
C12 C13 C14 C15 -1.1(3) . . . . ?
C13 C14 C15 C16 -0.3(3) . . . . ?
C14 C15 C16 C17 0.8(3) . . . . ?
C15 C16 C17 C12 0.2(3) . . . . ?
C13 C12 C17 C16 -1.6(2) . . . . ?
S1 C12 C17 C16 -179.43(14) . . . . ?
